data_4024760
loop_
_publ_author_name
'Prasath Kothandaraman'
'Shi Jia Foo'
'Philip Wai Hong Chan'

_publ_section_title
;
Gold-Catalyzed Intramolecular Allylic Amination of
2-Tosylaminophenylprop-1-en-3-ols. A Concise Synthesis of (\+-)-Angustureine
;
_journal_name_full 'Journal of Organic Chemistry'
_journal_page_first 5947
_journal_page_last 5952
_journal_paper_doi 10.1021/jo900917q
_journal_volume 74
_journal_year 2009
_chemical_formula_moiety 'C23 H21 N O2 S'
_chemical_formula_sum 'C23 H21 N O2 S'
_chemical_formula_weight 375.47
_chemical_name_systematic
;

 ?

;
_space_group_IT_number 14
_symmetry_cell_setting monoclinic
_symmetry_space_group_name_Hall '-P 2yn'
_symmetry_space_group_name_H-M 'P 1 21/n 1'
_atom_sites_solution_hydrogens geom
_atom_sites_solution_primary direct
_atom_sites_solution_secondary difmap
_audit_creation_method SHELXL-97
_cell_angle_alpha 90.00
_cell_angle_beta 92.552(2)
_cell_angle_gamma 90.00
_cell_formula_units_Z 4
_cell_length_a 9.5697(2)
_cell_length_b 19.8028(5)
_cell_length_c 10.3326(2)
_cell_measurement_reflns_used 9785
_cell_measurement_temperature 296(2)
_cell_measurement_theta_max 26.35
_cell_measurement_theta_min 2.84
_cell_volume 1956.16(7)
_computing_cell_refinement 'Bruker SMART'
_computing_data_collection 'Bruker SMART'
_computing_data_reduction 'Bruker SAINT'
_computing_molecular_graphics 'Bruker SHELXTL'
_computing_publication_material 'Bruker SHELXTL'
_computing_structure_refinement 'SHELXL-97 (Sheldrick, 1997)'
_computing_structure_solution 'SHELXS-97 (Sheldrick, 1990)'
_diffrn_ambient_temperature 296(2)
_diffrn_measured_fraction_theta_full 0.989
_diffrn_measured_fraction_theta_max 0.989
_diffrn_measurement_device_type 'CCD area detector'
_diffrn_measurement_method 'phi and omega scans'
_diffrn_radiation_monochromator graphite
_diffrn_radiation_source 'fine-focus sealed tube'
_diffrn_radiation_type MoK\a
_diffrn_radiation_wavelength 0.71073
_diffrn_reflns_av_R_equivalents 0.0380
_diffrn_reflns_av_sigmaI/netI 0.0234
_diffrn_reflns_limit_h_max 11
_diffrn_reflns_limit_h_min -11
_diffrn_reflns_limit_k_max 23
_diffrn_reflns_limit_k_min -23
_diffrn_reflns_limit_l_max 12
_diffrn_reflns_limit_l_min -12
_diffrn_reflns_number 23246
_diffrn_reflns_theta_full 25.00
_diffrn_reflns_theta_max 25.00
_diffrn_reflns_theta_min 2.06
_exptl_absorpt_coefficient_mu 0.183
_exptl_absorpt_correction_T_max 0.9574
_exptl_absorpt_correction_T_min 0.9404
_exptl_absorpt_correction_type multi-scan
_exptl_absorpt_process_details sadabs
_exptl_crystal_colour colourless
_exptl_crystal_density_diffrn 1.275
_exptl_crystal_density_method 'not measured'
_exptl_crystal_description block
_exptl_crystal_F_000 792
_exptl_crystal_size_max 0.34
_exptl_crystal_size_mid 0.30
_exptl_crystal_size_min 0.24
_refine_diff_density_max 0.247
_refine_diff_density_min -0.356
_refine_diff_density_rms 0.069
_refine_ls_extinction_method none
_refine_ls_goodness_of_fit_ref 1.173
_refine_ls_hydrogen_treatment mixed
_refine_ls_matrix_type full
_refine_ls_number_parameters 250
_refine_ls_number_reflns 3417
_refine_ls_number_restraints 0
_refine_ls_restrained_S_all 1.173
_refine_ls_R_factor_all 0.0538
_refine_ls_R_factor_gt 0.0388
_refine_ls_shift/su_max 0.000
_refine_ls_shift/su_mean 0.000
_refine_ls_structure_factor_coef Fsqd
_refine_ls_weighting_details 'calc w=1/[\s^2^(Fo^2^)+(0.0668P)^2^+0.4282P] where P=(Fo^2^+2Fc^2^)/3'
_refine_ls_weighting_scheme calc
_refine_ls_wR_factor_gt 0.1070
_refine_ls_wR_factor_ref 0.1318
_reflns_number_gt 2746
_reflns_number_total 3417
_reflns_threshold_expression >2sigma(I)
_cod_data_source_file jo900917q_si_005.cif
_cod_data_source_block chan48
_cod_depositor_comments
;
The following automatic conversions were performed:
'_symmetry_cell_setting' value 'Monoclinic' changed to 'monoclinic'
according to '/home/saulius/struct/CIF-dictionaries/cif_core.dic'
dictionary named 'cif_core.dic' version 2.4.1 from 2010-06-29.

Automatic conversion script
Id: cif_fix_enum 1527 2010-12-29 10:47:43Z saulius 
;
_cod_original_sg_symbol_H-M P2(1)/n
_cod_database_code 4024760

loop_
_symmetry_equiv_pos_as_xyz
'x, y, z'
'-x+1/2, y+1/2, -z+1/2'
'-x, -y, -z'
'x-1/2, -y-1/2, z-1/2'

loop_
_atom_site_label
_atom_site_type_symbol
_atom_site_fract_x
_atom_site_fract_y
_atom_site_fract_z
_atom_site_U_iso_or_equiv
_atom_site_adp_type
_atom_site_occupancy
_atom_site_symmetry_multiplicity
_atom_site_calc_flag
_atom_site_refinement_flags
_atom_site_disorder_assembly
_atom_site_disorder_group
C1 C 0.7120(2) -0.08087(10) 0.3561(2) 0.0495(5) Uani 1 1 d . . .
C2 C 0.6584(2) -0.04873(12) 0.4618(2) 0.0598(6) Uani 1 1 d . . .
H2 H 0.6762 -0.0032 0.4770 0.072 Uiso 1 1 calc R . .
C3 C 0.5776(3) -0.08553(14) 0.5452(2) 0.0699(7) Uani 1 1 d . . .
H3 H 0.5416 -0.0645 0.6169 0.084 Uiso 1 1 calc R . .
C4 C 0.5502(3) -0.15265(14) 0.5226(3) 0.0729(7) Uani 1 1 d . . .
H4 H 0.4964 -0.1767 0.5795 0.087 Uiso 1 1 calc R . .
C5 C 0.6018(3) -0.18485(12) 0.4160(3) 0.0675(7) Uani 1 1 d . . .
H5 H 0.5817 -0.2302 0.4006 0.081 Uiso 1 1 calc R . .
C6 C 0.6834(2) -0.14930(11) 0.3328(2) 0.0548(5) Uani 1 1 d . . .
C7 C 0.7565(3) -0.16944(11) 0.2131(2) 0.0648(6) Uani 1 1 d . . .
H7A H 0.6898 -0.1840 0.1453 0.078 Uiso 1 1 calc R . .
H7B H 0.8228 -0.2056 0.2315 0.078 Uiso 1 1 calc R . .
C8 C 0.8301(3) -0.10598(12) 0.1744(2) 0.0608(6) Uani 1 1 d . . .
C9 C 0.9172(3) -0.10334(16) 0.0589(3) 0.0888(9) Uani 1 1 d . . .
H9A H 0.9588 -0.0594 0.0528 0.133 Uiso 1 1 calc R . .
H9B H 0.8596 -0.1121 -0.0177 0.133 Uiso 1 1 calc R . .
H9C H 0.9896 -0.1368 0.0671 0.133 Uiso 1 1 calc R . .
C10 C 0.8030(2) -0.05573(11) 0.2569(2) 0.0528(5) Uani 1 1 d . . .
C11 C 0.8581(2) 0.01444(11) 0.2573(2) 0.0550(5) Uani 1 1 d . . .
C12 C 0.9883(3) 0.02941(16) 0.3165(3) 0.0885(9) Uani 1 1 d . . .
H12 H 1.0417 -0.0056 0.3526 0.106 Uiso 1 1 calc R . .
C13 C 1.0407(3) 0.09414(17) 0.3234(3) 0.0933(10) Uani 1 1 d . . .
H13 H 1.1289 0.1023 0.3616 0.112 Uiso 1 1 calc R . .
C14 C 0.9625(3) 0.14564(14) 0.2741(2) 0.0694(7) Uani 1 1 d . . .
H14 H 0.9966 0.1896 0.2796 0.083 Uiso 1 1 calc R . .
C15 C 0.8331(2) 0.13372(11) 0.2159(2) 0.0557(5) Uani 1 1 d . . .
H15 H 0.7802 0.1696 0.1826 0.067 Uiso 1 1 calc R . .
C16 C 0.7806(2) 0.06852(10) 0.20626(18) 0.0449(5) Uani 1 1 d . . .
C17 C 0.6322(2) 0.13130(10) -0.07103(19) 0.0450(5) Uani 1 1 d . . .
C18 C 0.6547(2) 0.08374(11) -0.1662(2) 0.0595(6) Uani 1 1 d . . .
H18 H 0.6256 0.0393 -0.1558 0.071 Uiso 1 1 calc R . .
C19 C 0.7202(3) 0.10263(13) -0.2756(2) 0.0694(7) Uani 1 1 d . . .
H19 H 0.7334 0.0707 -0.3399 0.083 Uiso 1 1 calc R . .
C20 C 0.7672(3) 0.16786(13) -0.2932(2) 0.0666(7) Uani 1 1 d . . .
C21 C 0.8419(4) 0.18662(19) -0.4143(3) 0.1088(12) Uani 1 1 d . . .
H21A H 0.9343 0.1676 -0.4100 0.163 Uiso 1 1 calc R . .
H21B H 0.8481 0.2349 -0.4206 0.163 Uiso 1 1 calc R . .
H21C H 0.7906 0.1692 -0.4890 0.163 Uiso 1 1 calc R . .
C22 C 0.7435(3) 0.21466(12) -0.1977(2) 0.0640(6) Uani 1 1 d . . .
H22 H 0.7732 0.2590 -0.2082 0.077 Uiso 1 1 calc R . .
C23 C 0.6767(2) 0.19720(10) -0.0871(2) 0.0539(5) Uani 1 1 d . . .
H23 H 0.6616 0.2294 -0.0238 0.065 Uiso 1 1 calc R . .
N1 N 0.64707(18) 0.05376(9) 0.14769(18) 0.0486(4) Uani 1 1 d . . .
H1N H 0.640(2) 0.0161(11) 0.119(2) 0.046(6) Uiso 1 1 d . . .
O1 O 0.42610(14) 0.06780(7) 0.02800(16) 0.0589(4) Uani 1 1 d . . .
O2 O 0.52860(16) 0.16504(7) 0.14648(15) 0.0620(4) Uani 1 1 d . . .
S1 S 0.54605(5) 0.10678(2) 0.06781(5) 0.04653(19) Uani 1 1 d . . .

loop_
_atom_site_aniso_label
_atom_site_aniso_U_11
_atom_site_aniso_U_22
_atom_site_aniso_U_33
_atom_site_aniso_U_23
_atom_site_aniso_U_13
_atom_site_aniso_U_12
C1 0.0521(11) 0.0468(11) 0.0485(11) 0.0034(9) -0.0106(10) 0.0155(9)
C2 0.0664(14) 0.0546(13) 0.0574(13) -0.0085(11) -0.0079(12) 0.0157(11)
C3 0.0737(16) 0.0806(18) 0.0555(14) -0.0017(13) 0.0054(13) 0.0229(14)
C4 0.0713(16) 0.0765(18) 0.0714(16) 0.0167(14) 0.0087(13) 0.0152(13)
C5 0.0769(16) 0.0489(13) 0.0763(16) 0.0099(12) -0.0027(14) 0.0094(12)
C6 0.0633(13) 0.0456(12) 0.0547(12) 0.0022(10) -0.0075(11) 0.0171(10)
C7 0.0833(16) 0.0498(13) 0.0606(14) -0.0059(11) -0.0038(12) 0.0207(12)
C8 0.0689(14) 0.0622(14) 0.0508(12) 0.0020(11) -0.0045(11) 0.0181(11)
C9 0.095(2) 0.106(2) 0.0661(17) -0.0002(15) 0.0169(16) 0.0194(17)
C10 0.0547(12) 0.0516(12) 0.0511(12) 0.0053(10) -0.0099(10) 0.0155(10)
C11 0.0521(12) 0.0582(13) 0.0538(12) 0.0053(10) -0.0076(10) 0.0058(10)
C12 0.0686(16) 0.0850(19) 0.108(2) 0.0141(17) -0.0365(16) 0.0096(15)
C13 0.0643(16) 0.099(2) 0.113(2) 0.0079(19) -0.0366(17) -0.0175(16)
C14 0.0702(15) 0.0744(17) 0.0623(14) 0.0054(13) -0.0115(13) -0.0210(13)
C15 0.0635(13) 0.0525(12) 0.0501(12) 0.0063(10) -0.0092(11) -0.0097(10)
C16 0.0465(10) 0.0499(11) 0.0381(10) 0.0042(8) -0.0013(8) -0.0013(9)
C17 0.0466(11) 0.0373(10) 0.0499(11) 0.0026(9) -0.0103(9) 0.0008(8)
C18 0.0712(14) 0.0436(11) 0.0636(14) -0.0043(10) 0.0005(12) -0.0100(10)
C19 0.0836(17) 0.0681(16) 0.0567(14) -0.0143(12) 0.0049(13) -0.0141(13)
C20 0.0735(15) 0.0730(16) 0.0525(13) 0.0073(12) -0.0054(12) -0.0191(13)
C21 0.133(3) 0.128(3) 0.0662(18) 0.0046(18) 0.0192(19) -0.049(2)
C22 0.0780(16) 0.0502(12) 0.0628(14) 0.0125(11) -0.0079(12) -0.0163(11)
C23 0.0671(14) 0.0390(11) 0.0546(12) 0.0030(9) -0.0074(11) -0.0014(10)
N1 0.0500(10) 0.0371(9) 0.0575(11) 0.0058(8) -0.0105(8) -0.0013(7)
O1 0.0434(8) 0.0546(9) 0.0778(10) 0.0102(8) -0.0080(7) -0.0010(6)
O2 0.0709(10) 0.0485(8) 0.0673(10) -0.0023(7) 0.0095(8) 0.0105(7)
S1 0.0451(3) 0.0387(3) 0.0552(3) 0.0051(2) -0.0035(2) 0.0039(2)

loop_
_atom_type_symbol
_atom_type_description
_atom_type_scat_dispersion_real
_atom_type_scat_dispersion_imag
_atom_type_scat_source
C C 0.0033 0.0016 'International Tables Vol C Tables 4.2.6.8 and 6.1.1.4'
H H 0.0000 0.0000 'International Tables Vol C Tables 4.2.6.8 and 6.1.1.4'
N N 0.0061 0.0033 'International Tables Vol C Tables 4.2.6.8 and 6.1.1.4'
O O 0.0106 0.0060 'International Tables Vol C Tables 4.2.6.8 and 6.1.1.4'
S S 0.1246 0.1234 'International Tables Vol C Tables 4.2.6.8 and 6.1.1.4'

loop_
_geom_angle_atom_site_label_1
_geom_angle_atom_site_label_2
_geom_angle_atom_site_label_3
_geom_angle
_geom_angle_site_symmetry_1
_geom_angle_site_symmetry_3
_geom_angle_publ_flag
C2 C1 C6 120.3(2) . . ?
C2 C1 C10 130.6(2) . . ?
C6 C1 C10 109.06(18) . . ?
C1 C2 C3 119.0(2) . . ?
C4 C3 C2 120.7(2) . . ?
C3 C4 C5 120.6(3) . . ?
C6 C5 C4 119.5(2) . . ?
C5 C6 C1 119.8(2) . . ?
C5 C6 C7 132.5(2) . . ?
C1 C6 C7 107.7(2) . . ?
C6 C7 C8 103.76(18) . . ?
C10 C8 C9 127.9(2) . . ?
C10 C8 C7 110.2(2) . . ?
C9 C8 C7 121.9(2) . . ?
C8 C10 C1 109.3(2) . . ?
C8 C10 C11 128.0(2) . . ?
C1 C10 C11 122.58(19) . . ?
C16 C11 C12 116.9(2) . . ?
C16 C11 C10 122.32(19) . . ?
C12 C11 C10 120.7(2) . . ?
C13 C12 C11 122.5(2) . . ?
C14 C13 C12 119.2(2) . . ?
C13 C14 C15 120.6(2) . . ?
C14 C15 C16 120.5(2) . . ?
C15 C16 C11 120.24(19) . . ?
C15 C16 N1 122.55(18) . . ?
C11 C16 N1 117.20(18) . . ?
C18 C17 C23 119.8(2) . . ?
C18 C17 S1 119.06(16) . . ?
C23 C17 S1 121.13(16) . . ?
C19 C18 C17 119.5(2) . . ?
C18 C19 C20 121.9(2) . . ?
C22 C20 C19 117.9(2) . . ?
C22 C20 C21 121.6(2) . . ?
C19 C20 C21 120.4(3) . . ?
C23 C22 C20 121.4(2) . . ?
C22 C23 C17 119.5(2) . . ?
C16 N1 S1 125.92(14) . . ?
O2 S1 O1 119.24(10) . . ?
O2 S1 N1 108.36(10) . . ?
O1 S1 N1 104.43(9) . . ?
O2 S1 C17 108.27(9) . . ?
O1 S1 C17 108.35(9) . . ?
N1 S1 C17 107.65(9) . . ?

loop_
_geom_bond_atom_site_label_1
_geom_bond_atom_site_label_2
_geom_bond_distance
_geom_bond_site_symmetry_2
_geom_bond_publ_flag
C1 C2 1.383(3) . ?
C1 C6 1.401(3) . ?
C1 C10 1.462(3) . ?
C2 C3 1.389(4) . ?
C3 C4 1.373(4) . ?
C4 C5 1.382(4) . ?
C5 C6 1.380(3) . ?
C6 C7 1.502(3) . ?
C7 C8 1.504(3) . ?
C8 C10 1.343(3) . ?
C8 C9 1.487(4) . ?
C10 C11 1.486(3) . ?
C11 C16 1.393(3) . ?
C11 C12 1.395(3) . ?
C12 C13 1.377(4) . ?
C13 C14 1.352(4) . ?
C14 C15 1.372(3) . ?
C15 C16 1.387(3) . ?
C16 N1 1.420(3) . ?
C17 C18 1.385(3) . ?
C17 C23 1.385(3) . ?
C17 S1 1.755(2) . ?
C18 C19 1.369(3) . ?
C19 C20 1.383(3) . ?
C20 C22 1.380(3) . ?
C20 C21 1.514(4) . ?
C22 C23 1.378(3) . ?
N1 S1 1.6270(17) . ?
O1 S1 1.4285(15) . ?
O2 S1 1.4254(15) . ?

loop_
_cod_related_entry_id
_cod_related_entry_database
_cod_related_entry_code
1 ChemSpider 30659020
